data_7054793
loop_
_publ_author_name
'Lennartson, Anders'
'H\%akansson, Mikael'

_publ_section_title
;
 Absolute asymmetric synthesis of five-coordinate complexes
;
_journal_issue 8
_journal_name_full 'New J. Chem.'
_journal_page_first 5936
_journal_paper_doi 10.1039/C5NJ00254K
_journal_volume 39
_journal_year 2015
_chemical_formula_moiety 'C27 H20 Cu N5 O3 S, C7 H4 N O3 S, 2(H2O)'
_chemical_formula_sum 'C34 H28 Cu N6 O8 S2'
_chemical_formula_weight 776.28
_chemical_name_systematic '\L-bis(2,2'-bipridine-N,N')-(saccharinato-N)-copper(II) saccharinate dihydrate'
_space_group_IT_number 20
_symmetry_cell_setting orthorhombic
_symmetry_Int_Tables_number 20
_symmetry_space_group_name_Hall 'C 2c 2'
_symmetry_space_group_name_H-M 'C 2 2 21'
_atom_sites_solution_hydrogens geom
_atom_sites_solution_primary direct
_atom_sites_solution_secondary difmap
_audit_creation_method SHELXL-97
_audit_update_record
;
2015-04-16 deposited with the CCDC.
2015-04-20 downloaded from the CCDC.
;
_cell_angle_alpha 90.00
_cell_angle_beta 90.00
_cell_angle_gamma 90.00
_cell_formula_units_Z 8
_cell_length_a 26.231(3)
_cell_length_b 15.548(2)
_cell_length_c 16.869(3)
_cell_measurement_reflns_used 21990
_cell_measurement_temperature 289(2)
_cell_measurement_theta_max 25.00
_cell_measurement_theta_min 1.94
_cell_volume 6879.8(17)
_computing_cell_refinement 'CrystalClear(Rigaku, 2000)'
_computing_data_collection 'CrystalClear(Rigaku, 2000)'
_computing_data_reduction 'CrystalClear(Rigaku, 2000)'
_computing_molecular_graphics 'ORTEP-3 and PLUTON'
_computing_publication_material SHELXL-97
_computing_structure_refinement SHELXL-97
_computing_structure_solution SIR92
_diffrn_ambient_temperature 289(2)
_diffrn_detector_area_resol_mean 105
_diffrn_measured_fraction_theta_full 0.990
_diffrn_measured_fraction_theta_max 0.990
_diffrn_measurement_device_type 'Rigaku R-AXIS IIC image-plate system'
_diffrn_measurement_method \f
_diffrn_radiation_monochromator graphite
_diffrn_radiation_probe x-ray
_diffrn_radiation_type MoK\a
_diffrn_radiation_wavelength 0.71073
_diffrn_reflns_av_R_equivalents 0.0607
_diffrn_reflns_av_sigmaI/netI 0.0452
_diffrn_reflns_limit_h_max 31
_diffrn_reflns_limit_h_min -30
_diffrn_reflns_limit_k_max 18
_diffrn_reflns_limit_k_min -18
_diffrn_reflns_limit_l_max 19
_diffrn_reflns_limit_l_min -19
_diffrn_reflns_number 21990
_diffrn_reflns_theta_full 25.00
_diffrn_reflns_theta_max 25.00
_diffrn_reflns_theta_min 1.94
_diffrn_source 'rotating anode X-ray tube'
_diffrn_source_type RU-H3R
_diffrn_standards_decay_% 0
_diffrn_standards_interval_count 0
_diffrn_standards_interval_time 0
_diffrn_standards_number 0
_exptl_absorpt_coefficient_mu 0.817
_exptl_absorpt_correction_T_max 0.960
_exptl_absorpt_correction_T_min 0.770
_exptl_absorpt_correction_type multi-scan
_exptl_absorpt_process_details '(CrystalClear; Rigaku, 2000)'
_exptl_crystal_colour blue
_exptl_crystal_density_diffrn 1.491
_exptl_crystal_density_method 'not measured'
_exptl_crystal_description plate
_exptl_crystal_F_000 3164
_exptl_crystal_size_max 0.3
_exptl_crystal_size_mid 0.3
_exptl_crystal_size_min 0.05
_refine_diff_density_max 0.746
_refine_diff_density_min -0.287
_refine_diff_density_rms 0.051
_refine_ls_abs_structure_details 'Flack H D (1983), Acta Cryst. A39, 876-881'
_refine_ls_abs_structure_Flack 0.004(11)
_refine_ls_extinction_method none
_refine_ls_goodness_of_fit_ref 0.975
_refine_ls_hydrogen_treatment constr
_refine_ls_matrix_type full
_refine_ls_number_parameters 461
_refine_ls_number_reflns 5973
_refine_ls_number_restraints 0
_refine_ls_restrained_S_all 0.975
_refine_ls_R_factor_all 0.0441
_refine_ls_R_factor_gt 0.0384
_refine_ls_shift/su_max 0.000
_refine_ls_shift/su_mean 0.000
_refine_ls_structure_factor_coef Fsqd
_refine_ls_weighting_details 'calc w=1/[\s^2^(Fo^2^)+(0.0632P)^2^+0.0000P] where P=(Fo^2^+2Fc^2^)/3'
_refine_ls_weighting_scheme calc
_refine_ls_wR_factor_gt 0.0924
_refine_ls_wR_factor_ref 0.0950
_reflns_number_gt 5518
_reflns_number_total 5973
_reflns_threshold_expression >2sigma(I)
_cod_data_source_file c5nj00254k1.cif
_cod_data_source_block 3
_cod_depositor_comments 'Adding full bibliography for 7054791--7054793.cif.'
_cod_original_cell_volume 6879.9(17)
_cod_database_code 7054793

loop_
_symmetry_equiv_pos_as_xyz
'x, y, z'
'x, -y, -z'
'-x, y, -z+1/2'
'-x, -y, z+1/2'
'x+1/2, y+1/2, z'
'x+1/2, -y+1/2, -z'
'-x+1/2, y+1/2, -z+1/2'
'-x+1/2, -y+1/2, z+1/2'

loop_
_atom_site_label
_atom_site_type_symbol
_atom_site_fract_x
_atom_site_fract_y
_atom_site_fract_z
_atom_site_U_iso_or_equiv
_atom_site_adp_type
_atom_site_occupancy
_atom_site_symmetry_multiplicity
_atom_site_calc_flag
_atom_site_refinement_flags
C1 C 0.27779(13) 0.2730(2) 0.07660(18) 0.0487(7) Uani 1 1 d .
H1 H 0.3052 0.2369 0.0875 0.058 Uiso 1 1 calc R
C2 C 0.28196(14) 0.3314(2) 0.0156(2) 0.0575(9) Uani 1 1 d .
H2 H 0.3117 0.3339 -0.0142 0.069 Uiso 1 1 calc R
C3 C 0.24300(13) 0.3851(2) -0.0009(2) 0.0516(8) Uani 1 1 d .
H3 H 0.2456 0.4244 -0.0422 0.062 Uiso 1 1 calc R
C4 C 0.19930(13) 0.3808(2) 0.04418(18) 0.0468(7) Uani 1 1 d .
H4 H 0.1720 0.4173 0.0341 0.056 Uiso 1 1 calc R
C5 C 0.19692(11) 0.3210(2) 0.10488(16) 0.0386(6) Uani 1 1 d .
C6 C 0.15212(11) 0.3103(2) 0.15683(16) 0.0381(6) Uani 1 1 d .
C7 C 0.10891(12) 0.3610(2) 0.15248(18) 0.0470(8) Uani 1 1 d .
H7 H 0.1064 0.4047 0.1151 0.056 Uiso 1 1 calc R
C8 C 0.06949(13) 0.3454(2) 0.2049(2) 0.0540(8) Uani 1 1 d .
H8 H 0.0403 0.3792 0.2035 0.065 Uiso 1 1 calc R
C9 C 0.07358(13) 0.2801(3) 0.2589(2) 0.0594(9) Uani 1 1 d .
H9 H 0.0470 0.2681 0.2937 0.071 Uiso 1 1 calc R
C10 C 0.11761(13) 0.2329(3) 0.2604(2) 0.0576(9) Uani 1 1 d .
H10 H 0.1207 0.1889 0.2974 0.069 Uiso 1 1 calc R
C11 C 0.22681(16) 0.3218(2) 0.3529(2) 0.0598(9) Uani 1 1 d .
H11 H 0.1943 0.3385 0.3373 0.072 Uiso 1 1 calc R
C12 C 0.24924(18) 0.3651(3) 0.4145(2) 0.0670(11) Uani 1 1 d .
H12 H 0.2325 0.4105 0.4393 0.080 Uiso 1 1 calc R
C13 C 0.29671(17) 0.3400(3) 0.4388(2) 0.0644(11) Uani 1 1 d .
H13 H 0.3127 0.3678 0.4808 0.077 Uiso 1 1 calc R
C14 C 0.32049(14) 0.2736(3) 0.40066(19) 0.0564(9) Uani 1 1 d .
H14 H 0.3527 0.2555 0.4167 0.068 Uiso 1 1 calc R
C15 C 0.29618(13) 0.2338(2) 0.33791(18) 0.0439(7) Uani 1 1 d .
C16 C 0.31910(11) 0.16405(19) 0.29169(19) 0.0454(7) Uani 1 1 d .
C17 C 0.36662(14) 0.1283(3) 0.3078(2) 0.0620(10) Uani 1 1 d .
H17 H 0.3854 0.1466 0.3514 0.074 Uiso 1 1 calc R
C18 C 0.38533(15) 0.0660(3) 0.2589(3) 0.0676(11) Uani 1 1 d .
H18 H 0.4172 0.0421 0.2686 0.081 Uiso 1 1 calc R
C19 C 0.35726(15) 0.0387(3) 0.1958(3) 0.0656(10) Uani 1 1 d .
H19 H 0.3696 -0.0039 0.1622 0.079 Uiso 1 1 calc R
C20 C 0.31029(14) 0.0753(2) 0.1826(2) 0.0570(9) Uani 1 1 d .
H20 H 0.2909 0.0563 0.1399 0.068 Uiso 1 1 calc R
C21 C 0.13998(12) -0.0591(2) 0.26112(19) 0.0469(7) Uani 1 1 d .
C22 C 0.11680(15) -0.1282(2) 0.2983(2) 0.0643(10) Uani 1 1 d .
H22 H 0.1260 -0.1445 0.3494 0.077 Uiso 1 1 calc R
C23 C 0.07999(17) -0.1716(3) 0.2572(3) 0.0793(13) Uani 1 1 d .
H23 H 0.0629 -0.2171 0.2812 0.095 Uiso 1 1 calc R
C24 C 0.06803(17) -0.1484(3) 0.1809(3) 0.0783(13) Uani 1 1 d .
H24 H 0.0436 -0.1799 0.1534 0.094 Uiso 1 1 calc R
C25 C 0.09119(15) -0.0802(3) 0.1441(2) 0.0638(10) Uani 1 1 d .
H25 H 0.0826 -0.0651 0.0924 0.077 Uiso 1 1 calc R
C26 C 0.12733(13) -0.0345(2) 0.18501(19) 0.0477(8) Uani 1 1 d .
C27 C 0.15644(13) 0.0427(2) 0.15989(18) 0.0463(7) Uani 1 1 d .
C28 C 0.04529(13) 0.2180(2) 0.47475(19) 0.0513(8) Uani 1 1 d .
C29 C 0.06748(17) 0.1476(3) 0.4402(3) 0.0708(11) Uani 1 1 d .
H29 H 0.1027 0.1401 0.4401 0.085 Uiso 1 1 calc R
C30 C 0.0353(2) 0.0886(3) 0.4056(3) 0.0951(16) Uani 1 1 d .
H30 H 0.0490 0.0400 0.3814 0.114 Uiso 1 1 calc R
C31 C -0.0157(2) 0.1002(4) 0.4063(4) 0.112(2) Uani 1 1 d .
H31 H -0.0365 0.0599 0.3815 0.134 Uiso 1 1 calc R
C32 C -0.03807(17) 0.1713(3) 0.4437(3) 0.0812(13) Uani 1 1 d .
H32 H -0.0733 0.1785 0.4449 0.097 Uiso 1 1 calc R
C33 C -0.00642(14) 0.2289(2) 0.4777(2) 0.0546(9) Uani 1 1 d .
C34 C -0.01980(15) 0.3114(3) 0.5201(2) 0.0637(10) Uani 1 1 d .
N1 N 0.23600(9) 0.26670(17) 0.12030(13) 0.0384(5) Uani 1 1 d .
N2 N 0.15613(10) 0.24783(16) 0.21096(15) 0.0442(6) Uani 1 1 d .
N3 N 0.24901(11) 0.25753(17) 0.31446(15) 0.0478(6) Uani 1 1 d .
N4 N 0.29172(9) 0.13715(17) 0.22913(15) 0.0442(6) Uani 1 1 d .
N5 N 0.18890(10) 0.07050(16) 0.21672(16) 0.0464(6) Uani 1 1 d .
N6 N 0.02059(14) 0.3555(2) 0.5443(2) 0.0720(9) Uani 1 1 d .
O1 O 0.23462(9) -0.03350(17) 0.30756(16) 0.0678(7) Uani 1 1 d .
O2 O 0.17006(11) 0.05942(18) 0.36197(14) 0.0676(7) Uani 1 1 d .
O3 O 0.15087(11) 0.07806(19) 0.09577(14) 0.0686(7) Uani 1 1 d .
O4 O 0.16388(17) 0.5000 0.5000 0.0804(11) Uani 1 2 d S
O5 O -0.09730(15) 0.5000 0.5000 0.0767(12) Uani 1 2 d S
O6 O 0.01913(15) 0.4783(3) 0.3707(2) 0.1043(12) Uani 1 1 d .
O7 O 0.09958(13) 0.3574(2) 0.45963(19) 0.0916(10) Uani 1 1 d .
O8 O 0.10239(12) 0.2859(2) 0.58662(19) 0.0878(10) Uani 1 1 d .
O9 O -0.06479(11) 0.3314(2) 0.53131(18) 0.0886(10) Uani 1 1 d .
S1 S 0.18779(3) 0.01047(5) 0.29569(5) 0.04691(19) Uani 1 1 d .
S2 S 0.07279(3) 0.30872(7) 0.51904(5) 0.0594(2) Uani 1 1 d .
Cu1 Cu 0.222704(14) 0.18744(2) 0.21689(2) 0.04250(11) Uani 1 1 d .

loop_
_atom_site_aniso_label
_atom_site_aniso_U_11
_atom_site_aniso_U_22
_atom_site_aniso_U_33
_atom_site_aniso_U_23
_atom_site_aniso_U_13
_atom_site_aniso_U_12
C1 0.0379(16) 0.0563(19) 0.0519(16) -0.0026(15) 0.0029(15) 0.0033(16)
C2 0.052(2) 0.066(2) 0.0549(18) 0.0015(16) 0.0112(16) -0.0114(18)
C3 0.060(2) 0.0472(18) 0.0480(17) 0.0048(15) 0.0050(16) -0.0074(16)
C4 0.054(2) 0.0392(17) 0.0472(17) 0.0041(14) 0.0002(14) 0.0021(15)
C5 0.0380(15) 0.0375(15) 0.0402(14) -0.0029(13) 0.0014(11) -0.0042(14)
C6 0.0387(15) 0.0349(14) 0.0406(13) -0.0030(13) -0.0015(11) -0.0005(14)
C7 0.0454(19) 0.0455(18) 0.0501(17) 0.0062(14) -0.0028(14) 0.0058(14)
C8 0.0413(17) 0.058(2) 0.0623(19) 0.0044(17) 0.0040(15) 0.0149(15)
C9 0.0429(18) 0.069(2) 0.067(2) 0.0095(18) 0.0149(16) 0.0128(17)
C10 0.0482(19) 0.066(2) 0.0588(19) 0.0234(17) 0.0130(15) 0.0122(17)
C11 0.070(2) 0.053(2) 0.0560(18) -0.0040(17) 0.0003(17) 0.015(2)
C12 0.100(3) 0.047(2) 0.054(2) -0.0113(17) 0.014(2) 0.004(2)
C13 0.081(3) 0.058(2) 0.054(2) -0.0063(18) -0.0010(18) -0.019(2)
C14 0.058(2) 0.060(2) 0.0510(18) 0.0030(17) -0.0070(16) -0.0148(18)
C15 0.0476(18) 0.0384(16) 0.0457(16) 0.0066(14) -0.0017(13) -0.0073(14)
C16 0.0397(16) 0.0406(16) 0.0557(18) 0.0103(14) -0.0026(14) -0.0006(12)
C17 0.051(2) 0.057(2) 0.079(2) 0.0117(19) -0.0176(18) 0.0020(18)
C18 0.046(2) 0.055(2) 0.102(3) 0.008(2) 0.002(2) 0.0165(18)
C19 0.053(2) 0.054(2) 0.090(3) 0.003(2) 0.009(2) 0.0161(18)
C20 0.053(2) 0.052(2) 0.066(2) -0.0072(16) 0.0040(17) 0.0142(17)
C21 0.0425(18) 0.0385(16) 0.0596(19) 0.0001(14) -0.0012(14) 0.0019(14)
C22 0.064(2) 0.050(2) 0.079(2) 0.0040(19) -0.001(2) -0.0030(18)
C23 0.070(3) 0.053(2) 0.115(4) -0.003(2) 0.010(2) -0.018(2)
C24 0.057(2) 0.063(3) 0.115(4) -0.022(3) -0.015(2) -0.008(2)
C25 0.053(2) 0.063(2) 0.075(2) -0.019(2) -0.0093(18) 0.0048(19)
C26 0.0415(18) 0.0456(18) 0.0561(18) -0.0085(14) -0.0013(14) 0.0082(14)
C27 0.0473(19) 0.0456(18) 0.0461(17) 0.0011(14) -0.0024(14) 0.0103(15)
C28 0.0437(19) 0.055(2) 0.0551(18) 0.0005(15) 0.0049(14) 0.0004(15)
C29 0.063(3) 0.064(3) 0.086(3) -0.011(2) 0.009(2) 0.001(2)
C30 0.093(4) 0.069(3) 0.123(4) -0.028(3) 0.005(3) -0.001(3)
C31 0.102(5) 0.084(4) 0.150(5) -0.017(4) -0.006(4) -0.038(4)
C32 0.057(3) 0.079(3) 0.107(3) 0.004(3) 0.002(2) -0.018(2)
C33 0.0440(19) 0.059(2) 0.0604(19) 0.0140(17) 0.0021(15) -0.0024(17)
C34 0.058(2) 0.075(3) 0.0581(19) 0.014(2) 0.0069(16) 0.013(2)
N1 0.0329(13) 0.0413(14) 0.0409(12) -0.0031(10) 0.0003(10) 0.0010(11)
N2 0.0397(14) 0.0449(14) 0.0479(13) 0.0077(12) 0.0050(12) 0.0087(11)
N3 0.0541(17) 0.0424(15) 0.0469(14) 0.0006(11) -0.0003(12) 0.0072(13)
N4 0.0419(15) 0.0399(13) 0.0509(15) 0.0030(12) -0.0013(11) 0.0034(11)
N5 0.0447(14) 0.0429(14) 0.0515(14) 0.0102(13) -0.0077(13) 0.0024(12)
N6 0.070(2) 0.062(2) 0.084(2) -0.0126(18) -0.0055(18) 0.0162(18)
O1 0.0510(15) 0.0682(17) 0.0843(17) 0.0281(13) -0.0155(12) 0.0090(12)
O2 0.092(2) 0.0615(16) 0.0488(13) -0.0039(12) -0.0067(12) -0.0030(15)
O3 0.0747(18) 0.0804(19) 0.0509(14) 0.0121(13) -0.0091(12) -0.0006(15)
O4 0.069(3) 0.079(3) 0.093(3) 0.002(2) 0.000 0.000
O5 0.054(2) 0.067(2) 0.109(3) -0.036(2) 0.000 0.000
O6 0.116(3) 0.104(3) 0.093(2) -0.015(2) -0.009(2) -0.035(2)
O7 0.088(2) 0.082(2) 0.104(2) -0.0016(19) 0.0179(18) -0.0333(19)
O8 0.077(2) 0.091(2) 0.095(2) -0.0158(18) -0.0301(17) 0.0144(18)
O9 0.0573(18) 0.106(3) 0.103(2) 0.0086(19) 0.0179(15) 0.0280(18)
S1 0.0479(4) 0.0434(4) 0.0494(4) 0.0066(4) -0.0084(3) 0.0012(4)
S2 0.0512(5) 0.0565(5) 0.0705(5) -0.0068(5) -0.0030(4) 0.0002(5)
Cu1 0.03694(19) 0.0426(2) 0.0480(2) 0.00262(17) 0.00194(16) 0.00777(17)

loop_
_atom_type_symbol
_atom_type_description
_atom_type_scat_dispersion_real
_atom_type_scat_dispersion_imag
_atom_type_scat_source
C C 0.0033 0.0016 'International Tables Vol C Tables 4.2.6.8 and 6.1.1.4'
H H 0.0000 0.0000 'International Tables Vol C Tables 4.2.6.8 and 6.1.1.4'
N N 0.0061 0.0033 'International Tables Vol C Tables 4.2.6.8 and 6.1.1.4'
O O 0.0106 0.0060 'International Tables Vol C Tables 4.2.6.8 and 6.1.1.4'
S S 0.1246 0.1234 'International Tables Vol C Tables 4.2.6.8 and 6.1.1.4'
Cu Cu 0.3201 1.2651 'International Tables Vol C Tables 4.2.6.8 and 6.1.1.4'

loop_
_geom_angle_atom_site_label_1
_geom_angle_atom_site_label_2
_geom_angle_atom_site_label_3
_geom_angle
N1 C1 C2 122.1(3)
C3 C2 C1 120.2(3)
C2 C3 C4 119.1(3)
C3 C4 C5 118.5(3)
N1 C5 C4 121.8(3)
N1 C5 C6 114.8(3)
C4 C5 C6 123.4(3)
N2 C6 C7 121.0(3)
N2 C6 C5 115.2(3)
C7 C6 C5 123.8(3)
C8 C7 C6 118.6(3)
C9 C8 C7 119.9(3)
C10 C9 C8 118.5(3)
N2 C10 C9 122.4(3)
N3 C11 C12 123.5(4)
C11 C12 C13 118.6(4)
C14 C13 C12 119.3(4)
C13 C14 C15 119.2(4)
N3 C15 C14 121.6(3)
N3 C15 C16 115.0(3)
C14 C15 C16 123.4(3)
N4 C16 C17 120.5(3)
N4 C16 C15 115.4(3)
C17 C16 C15 124.0(3)
C18 C17 C16 119.2(4)
C19 C18 C17 120.0(3)
C18 C19 C20 118.8(4)
N4 C20 C19 122.0(4)
C26 C21 C22 122.0(3)
C26 C21 S1 108.1(3)
C22 C21 S1 129.9(3)
C23 C22 C21 117.7(4)
C22 C23 C24 120.5(4)
C23 C24 C25 121.7(4)
C26 C25 C24 118.6(4)
C25 C26 C21 119.5(4)
C25 C26 C27 129.1(3)
C21 C26 C27 111.4(3)
O3 C27 N5 123.9(3)
O3 C27 C26 123.7(3)
N5 C27 C26 112.3(3)
C29 C28 C33 122.4(4)
C29 C28 S2 130.5(3)
C33 C28 S2 107.0(3)
C28 C29 C30 116.9(4)
C31 C30 C29 121.0(5)
C30 C31 C32 121.6(5)
C33 C32 C31 117.2(4)
C32 C33 C28 120.8(4)
C32 C33 C34 128.5(4)
C28 C33 C34 110.7(3)
O9 C34 N6 125.8(4)
O9 C34 C33 120.6(4)
N6 C34 C33 113.6(3)
C1 N1 C5 118.3(3)
C1 N1 Cu1 128.4(2)
C5 N1 Cu1 113.24(18)
C10 N2 C6 119.7(3)
C10 N2 Cu1 123.6(2)
C6 N2 Cu1 116.6(2)
C11 N3 C15 117.7(3)
C11 N3 Cu1 129.3(3)
C15 N3 Cu1 113.0(2)
C20 N4 C16 119.4(3)
C20 N4 Cu1 123.8(2)
C16 N4 Cu1 116.6(2)
C27 N5 S1 112.7(2)
C27 N5 Cu1 124.3(2)
S1 N5 Cu1 121.50(15)
C34 N6 S2 111.3(3)
O1 S1 O2 115.29(16)
O1 S1 N5 112.09(15)
O2 S1 N5 109.92(15)
O1 S1 C21 111.60(16)
O2 S1 C21 110.82(16)
N5 S1 C21 95.41(14)
O8 S2 O7 115.0(2)
O8 S2 N6 111.37(19)
O7 S2 N6 111.3(2)
O8 S2 C28 111.46(19)
O7 S2 C28 109.11(18)
N6 S2 C28 97.28(18)
N4 Cu1 N2 174.21(11)
N4 Cu1 N5 92.63(11)
N2 Cu1 N5 92.26(11)
N4 Cu1 N1 99.36(10)
N2 Cu1 N1 80.05(10)
N5 Cu1 N1 127.38(10)
N4 Cu1 N3 79.76(11)
N2 Cu1 N3 94.79(11)
N5 Cu1 N3 127.89(11)
N1 Cu1 N3 104.68(10)

loop_
_geom_bond_atom_site_label_1
_geom_bond_atom_site_label_2
_geom_bond_distance
C1 N1 1.325(4)
C1 C2 1.376(5)
C2 C3 1.348(5)
C3 C4 1.378(5)
C4 C5 1.385(4)
C5 N1 1.353(4)
C5 C6 1.475(4)
C6 N2 1.337(4)
C6 C7 1.383(4)
C7 C8 1.382(5)
C8 C9 1.367(5)
C9 C10 1.369(5)
C10 N2 1.331(4)
C11 N3 1.327(4)
C11 C12 1.370(5)
C12 C13 1.367(6)
C13 C14 1.367(6)
C14 C15 1.382(5)
C15 N3 1.350(4)
C15 C16 1.465(5)
C16 N4 1.343(4)
C16 C17 1.392(5)
C17 C18 1.364(6)
C18 C19 1.362(6)
C19 C20 1.375(5)
C20 N4 1.333(4)
C21 C26 1.380(4)
C21 C22 1.385(5)
C21 S1 1.756(3)
C22 C23 1.366(6)
C23 C24 1.374(7)
C24 C25 1.372(6)
C25 C26 1.371(5)
C26 C27 1.485(5)
C27 O3 1.222(4)
C27 N5 1.353(4)
C28 C29 1.370(5)
C28 C33 1.368(5)
C28 S2 1.751(4)
C29 C30 1.376(6)
C30 C31 1.352(8)
C31 C32 1.401(8)
C32 C33 1.350(6)
C33 C34 1.509(6)
C34 O9 1.235(4)
C34 N6 1.327(5)
N1 Cu1 2.072(2)
N2 Cu1 1.985(2)
N3 Cu1 2.091(3)
N4 Cu1 1.983(3)
N5 S1 1.627(3)
N5 Cu1 2.023(3)
N6 S2 1.608(4)
O1 S1 1.420(2)
O2 S1 1.430(3)
O7 S2 1.439(3)
O8 S2 1.424(3)
